data_7156906
loop_
_publ_author_name
'Wang, Kaiye'
'Xiang, Yanan'
'Shi, Zhujun'
'Wang, Hongyu'
'Li, Na'
'Tang, Bo'

_publ_section_title
;
 Asymmetric kinetic resolution of sulfides for the construction of
 unsymmetric sulfides and chiral 3,3-disubstituted oxindoles.
;
_journal_issue 26
_journal_name_full 'Organic &amp; biomolecular chemistry'
_journal_page_first 6351
_journal_page_last 6354
_journal_paper_doi 10.1039/c9ob01065c
_journal_volume 17
_journal_year 2019
_chemical_absolute_configuration ad
_chemical_formula_sum 'C37 H47 N O11 S'
_chemical_formula_weight 713.81
_space_group_crystal_system orthorhombic
_space_group_IT_number 19
_space_group_name_Hall 'P 2ac 2ab'
_space_group_name_H-M_alt 'P 21 21 21'
_symmetry_space_group_name_Hall 'P 2ac 2ab'
_symmetry_space_group_name_H-M 'P 21 21 21'
_atom_sites_solution_hydrogens mixed
_audit_creation_method SHELXL-2013
_audit_update_record
;
2019-03-31 deposited with the CCDC.    2019-06-06 downloaded from the CCDC.
;
_cell_angle_alpha 90
_cell_angle_beta 90
_cell_angle_gamma 90
_cell_formula_units_Z 4
_cell_length_a 10.2529(2)
_cell_length_b 11.3156(3)
_cell_length_c 39.0323(9)
_cell_measurement_reflns_used 4820
_cell_measurement_temperature 173(2)
_cell_measurement_theta_max 71.0120
_cell_measurement_theta_min 3.3130
_cell_volume 4528.44(18)
_computing_structure_refinement 'SHELXL-2013 (Sheldrick, 2013)'
_diffrn_ambient_temperature 173(2)
_diffrn_measured_fraction_theta_full 0.999
_diffrn_measured_fraction_theta_max 0.984
_diffrn_measurement_device_type 'SuperNova, Dual, Cu at zero, Eos'
_diffrn_radiation_type CuK\a
_diffrn_radiation_wavelength 1.54184
_diffrn_reflns_av_R_equivalents 0.0348
_diffrn_reflns_av_unetI/netI 0.0603
_diffrn_reflns_Laue_measured_fraction_full 0.999
_diffrn_reflns_Laue_measured_fraction_max 0.984
_diffrn_reflns_limit_h_max 11
_diffrn_reflns_limit_h_min -12
_diffrn_reflns_limit_k_max 13
_diffrn_reflns_limit_k_min -7
_diffrn_reflns_limit_l_max 47
_diffrn_reflns_limit_l_min -38
_diffrn_reflns_number 11429
_diffrn_reflns_point_group_measured_fraction_full 0.876
_diffrn_reflns_point_group_measured_fraction_max 0.854
_diffrn_reflns_theta_full 67.684
_diffrn_reflns_theta_max 71.058
_diffrn_reflns_theta_min 4.068
_exptl_absorpt_coefficient_mu 1.046
_exptl_crystal_density_diffrn 1.047
_exptl_crystal_description block
_exptl_crystal_F_000 1520
_platon_squeeze_details
;
;
_refine_diff_density_max 0.463
_refine_diff_density_min -0.316
_refine_diff_density_rms 0.063
_refine_ls_abs_structure_details
;
 Flack x determined using 2050 quotients [(I+)-(I-)]/[(I+)+(I-)]
 (Parsons and Flack (2004), Acta Cryst. A60, s61).
;
_refine_ls_abs_structure_Flack 0.11(3)
_refine_ls_extinction_method none
_refine_ls_goodness_of_fit_ref 1.047
_refine_ls_hydrogen_treatment mixed
_refine_ls_matrix_type full
_refine_ls_number_parameters 466
_refine_ls_number_reflns 7480
_refine_ls_number_restraints 0
_refine_ls_restrained_S_all 1.047
_refine_ls_R_factor_all 0.0726
_refine_ls_R_factor_gt 0.0664
_refine_ls_shift/su_max 0.001
_refine_ls_shift/su_mean 0.000
_refine_ls_structure_factor_coef Fsqd
_refine_ls_weighting_details 'w=1/[\s^2^(Fo^2^)+(0.0960P)^2^+2.2640P] where P=(Fo^2^+2Fc^2^)/3'
_refine_ls_weighting_scheme calc
_refine_ls_wR_factor_gt 0.1740
_refine_ls_wR_factor_ref 0.1793
_reflns_Friedel_coverage 0.543
_reflns_Friedel_fraction_full 0.717
_reflns_Friedel_fraction_max 0.686
_reflns_number_gt 6537
_reflns_number_total 7480
_reflns_threshold_expression 'I > 2\s(I)'
_cod_data_source_file c9ob01065c2.cif
_cod_data_source_block C:\Users\win7\Desktop\3220-W~1\OLEX2_~1\exp_3220
_cod_depositor_comments 'Adding full bibliography for 7156906.cif.'
_cod_database_code 7156906
_shelx_space_group_comment
;
The symmetry employed for this shelxl refinement is uniquely defined
by the following loop, which should always be used as a source of
symmetry information in preference to the above space-group names.
They are only intended as comments.
;
_shelxl_version_number 2013-4

loop_
_space_group_symop_operation_xyz
'x, y, z'
'-x+1/2, -y, z+1/2'
'x+1/2, -y+1/2, -z'
'-x, y+1/2, -z+1/2'

loop_
_atom_site_label
_atom_site_type_symbol
_atom_site_fract_x
_atom_site_fract_y
_atom_site_fract_z
_atom_site_U_iso_or_equiv
_atom_site_adp_type
_atom_site_occupancy
_atom_site_site_symmetry_order
_atom_site_calc_flag
_atom_site_refinement_flags_posn
_atom_site_refinement_flags_adp
S25 S 0.24519(11) 0.70567(11) 0.62651(3) 0.0285(3) Uani 1 1 d . .
O5 O 0.3378(3) 0.6615(3) 0.68811(8) 0.0262(7) Uani 1 1 d . .
O4 O 0.1697(3) 0.9354(3) 0.66625(8) 0.0303(7) Uani 1 1 d . .
O6 O 0.1346(3) 0.9253(3) 0.73757(9) 0.0319(7) Uani 1 1 d . .
O8 O 0.3380(4) 0.7981(3) 0.77312(8) 0.0361(8) Uani 1 1 d . .
O2 O 0.4884(4) 0.5111(3) 0.62942(10) 0.0391(9) Uani 1 1 d . .
O10 O 0.3287(4) 0.5100(3) 0.74507(9) 0.0350(8) Uani 1 1 d . .
O1 O 0.3345(4) 0.4442(4) 0.47858(9) 0.0427(9) Uani 1 1 d . .
O3 O -0.0244(4) 0.8608(4) 0.65054(11) 0.0483(10) Uani 1 1 d . .
O11 O 0.4283(4) 0.4366(4) 0.79033(10) 0.0544(11) Uani 1 1 d . .
N1 N 0.6009(4) 0.6861(4) 0.63164(10) 0.0336(9) Uani 1 1 d . .
O7 O 0.2601(4) 1.0716(4) 0.75718(13) 0.0561(12) Uani 1 1 d . .
O9 O 0.1923(6) 0.6819(5) 0.80110(10) 0.0651(14) Uani 1 1 d . .
C13 C 0.3722(4) 0.6318(4) 0.56875(11) 0.0231(9) Uani 1 1 d . .
C15 C 0.4011(4) 0.6936(4) 0.60276(11) 0.0259(9) Uani 1 1 d . .
C16 C 0.4982(4) 0.6147(5) 0.62347(12) 0.0293(10) Uani 1 1 d . .
C28 C 0.2435(4) 0.8697(4) 0.72087(11) 0.0268(9) Uani 1 1 d . .
H29 H 0.3177 0.9265 0.7187 0.032 Uiso 1 1 calc R U
C29 C 0.1565(5) 1.0307(4) 0.75289(13) 0.0338(11) Uani 1 1 d . .
C18 C 0.5861(5) 0.8012(4) 0.61896(10) 0.0270(9) Uani 1 1 d . .
C24 C 0.3031(4) 0.7602(4) 0.66754(11) 0.0256(9) Uani 1 1 d . .
H27 H 0.3814 0.8114 0.6639 0.031 Uiso 1 1 calc R U
C19 C 0.4693(4) 0.8131(4) 0.60148(11) 0.0251(9) Uani 1 1 d . .
C14 C 0.4261(4) 0.6729(4) 0.53866(12) 0.0289(10) Uani 1 1 d . .
H11 H 0.4728 0.7454 0.5389 0.035 Uiso 1 1 calc R U
C34 C 0.3913(4) 0.6960(5) 0.72070(11) 0.0289(10) Uani 1 1 d . .
H31 H 0.4672 0.7499 0.7170 0.035 Uiso 1 1 calc R U
C26 C 0.0516(5) 0.9386(5) 0.65004(12) 0.0306(10) Uani 1 1 d . .
C12 C 0.2988(5) 0.5304(5) 0.56819(11) 0.0312(10) Uani 1 1 d . .
H15 H 0.2589 0.5046 0.5888 0.037 Uiso 1 1 calc R U
C31 C 0.2858(4) 0.7609(4) 0.74027(11) 0.0254(9) Uani 1 1 d . .
H30 H 0.2093 0.7076 0.7439 0.030 Uiso 1 1 calc R U
C6 C 0.3406(5) 0.5063(4) 0.50848(11) 0.0284(10) Uani 1 1 d . .
C25 C 0.1949(5) 0.8320(4) 0.68540(11) 0.0273(9) Uani 1 1 d . .
H28 H 0.1138 0.7835 0.6876 0.033 Uiso 1 1 calc R U
C7 C 0.2804(5) 0.4636(4) 0.53852(13) 0.0313(10) Uani 1 1 d . .
C22 C 0.6298(6) 1.0025(5) 0.60882(16) 0.0412(13) Uani 1 1 d . .
H7 H 0.6856 1.0692 0.6107 0.049 Uiso 1 1 calc R U
C35 C 0.4375(5) 0.5834(5) 0.73794(14) 0.0347(11) Uani 1 1 d . .
H32A H 0.4992 0.5412 0.7227 0.042 Uiso 1 1 calc R U
H32B H 0.4835 0.6029 0.7595 0.042 Uiso 1 1 calc R U
C21 C 0.5143(6) 1.0147(4) 0.59142(16) 0.0407(13) Uani 1 1 d . .
H6 H 0.4912 1.0888 0.5817 0.049 Uiso 1 1 calc R U
C4 C 0.4752(5) 0.6592(5) 0.47452(13) 0.0360(11) Uani 1 1 d . .
C20 C 0.4303(5) 0.9171(4) 0.58794(13) 0.0349(11) Uani 1 1 d . .
H5 H 0.3490 0.9242 0.5765 0.042 Uiso 1 1 calc R U
C36 C 0.3351(6) 0.4407(5) 0.77282(13) 0.0359(11) Uani 1 1 d . .
C5 C 0.4143(5) 0.6111(5) 0.50790(12) 0.0301(10) Uani 1 1 d . .
C23 C 0.6685(5) 0.8975(5) 0.62373(13) 0.0333(10) Uani 1 1 d . .
H8 H 0.7469 0.8914 0.6365 0.040 Uiso 1 1 calc R U
C10 C 0.2003(5) 0.3504(4) 0.53885(13) 0.0339(11) Uani 1 1 d . .
C32 C 0.2826(7) 0.7527(5) 0.80207(15) 0.0466(14) Uani 1 1 d . .
C8 C 0.0801(6) 0.3608(6) 0.51475(17) 0.0483(15) Uani 1 1 d . .
H22A H 0.0171 0.4164 0.5246 0.072 Uiso 1 1 calc R U
H22B H 0.0391 0.2830 0.5122 0.072 Uiso 1 1 calc R U
H22C H 0.1083 0.3894 0.4922 0.072 Uiso 1 1 calc R U
C17 C 0.7177(6) 0.6426(6) 0.65004(17) 0.0504(15) Uani 1 1 d . .
H50A H 0.6997 0.6400 0.6747 0.076 Uiso 1 1 calc R U
H50B H 0.7912 0.6958 0.6457 0.076 Uiso 1 1 calc R U
H50C H 0.7395 0.5630 0.6419 0.076 Uiso 1 1 calc R U
C2 C 0.3737(7) 0.6738(6) 0.44628(14) 0.0472(14) Uani 1 1 d . .
H18A H 0.3451 0.5957 0.4384 0.071 Uiso 1 1 calc R U
H18B H 0.4121 0.7173 0.4271 0.071 Uiso 1 1 calc R U
H18C H 0.2986 0.7176 0.4552 0.071 Uiso 1 1 calc R U
C30 C 0.0307(6) 1.0851(5) 0.76388(19) 0.0496(15) Uani 1 1 d . .
H44A H -0.0177 1.1119 0.7437 0.074 Uiso 1 1 calc R U
H44B H 0.0484 1.1527 0.7789 0.074 Uiso 1 1 calc R U
H44C H -0.0213 1.0265 0.7763 0.074 Uiso 1 1 calc R U
C3 C 0.5396(6) 0.7823(6) 0.47997(14) 0.0505(16) Uani 1 1 d . .
H12 H 0.4734 0.8390 0.4876 0.076 Uiso 1 1 calc R U
H19B H 0.5780 0.8095 0.4584 0.076 Uiso 1 1 calc R U
H19C H 0.6080 0.7760 0.4974 0.076 Uiso 1 1 calc R U
C37 C 0.2140(7) 0.3703(6) 0.77769(18) 0.0567(17) Uani 1 1 d . .
H36A H 0.1859 0.3756 0.8016 0.085 Uiso 1 1 calc R U
H36B H 0.2310 0.2875 0.7719 0.085 Uiso 1 1 calc R U
H36C H 0.1451 0.4013 0.7628 0.085 Uiso 1 1 calc R U
C1 C 0.5821(6) 0.5733(6) 0.46178(15) 0.0506(15) Uani 1 1 d . .
H20A H 0.6380 0.5505 0.4810 0.076 Uiso 1 1 calc R U
H20B H 0.6349 0.6123 0.4442 0.076 Uiso 1 1 calc R U
H20C H 0.5411 0.5026 0.4521 0.076 Uiso 1 1 calc R U
C27 C 0.0329(8) 1.0590(6) 0.63307(18) 0.0620(19) Uani 1 1 d . .
H48A H 0.0069 1.1171 0.6504 0.093 Uiso 1 1 calc R U
H48B H -0.0352 1.0532 0.6155 0.093 Uiso 1 1 calc R U
H48C H 0.1149 1.0839 0.6224 0.093 Uiso 1 1 calc R U
C9 C 0.2842(7) 0.2402(5) 0.52882(17) 0.0494(15) Uani 1 1 d . .
H23A H 0.3170 0.2498 0.5054 0.074 Uiso 1 1 calc R U
H23B H 0.2303 0.1688 0.5301 0.074 Uiso 1 1 calc R U
H23C H 0.3580 0.2329 0.5446 0.074 Uiso 1 1 calc R U
C11 C 0.1422(8) 0.3260(6) 0.57535(15) 0.0578(18) Uani 1 1 d . .
H24A H 0.2133 0.3188 0.5920 0.087 Uiso 1 1 calc R U
H24B H 0.0919 0.2523 0.5749 0.087 Uiso 1 1 calc R U
H24C H 0.0850 0.3915 0.5820 0.087 Uiso 1 1 calc R U
C33 C 0.3488(13) 0.7964(8) 0.83268(16) 0.096(4) Uani 1 1 d . .
H40A H 0.4302 0.7525 0.8360 0.143 Uiso 1 1 calc R U
H40B H 0.2922 0.7853 0.8527 0.143 Uiso 1 1 calc R U
H40C H 0.3684 0.8806 0.8299 0.143 Uiso 1 1 calc R U
H3 H 0.290(7) 0.372(6) 0.4802(18) 0.06(2) Uiso 1 1 d . .

loop_
_atom_site_aniso_label
_atom_site_aniso_U_11
_atom_site_aniso_U_22
_atom_site_aniso_U_33
_atom_site_aniso_U_23
_atom_site_aniso_U_13
_atom_site_aniso_U_12
S25 0.0261(5) 0.0340(6) 0.0253(5) -0.0048(4) 0.0002(4) -0.0046(5)
O5 0.0368(17) 0.0134(14) 0.0286(15) -0.0034(12) -0.0023(13) -0.0011(13)
O4 0.0391(18) 0.0241(16) 0.0277(15) -0.0004(13) -0.0049(14) -0.0060(15)
O6 0.0272(15) 0.0325(18) 0.0361(17) -0.0056(15) 0.0043(14) -0.0075(15)
O8 0.0459(19) 0.042(2) 0.0201(14) -0.0026(15) -0.0053(14) -0.0071(18)
O2 0.050(2) 0.029(2) 0.0379(18) 0.0047(16) -0.0055(17) -0.0109(17)
O10 0.0443(19) 0.0227(17) 0.0379(18) 0.0027(14) -0.0095(16) -0.0013(16)
O1 0.063(2) 0.040(2) 0.0254(16) -0.0099(16) 0.0078(17) -0.010(2)
O3 0.0341(18) 0.051(3) 0.059(2) 0.008(2) -0.0159(18) -0.0035(19)
O11 0.055(2) 0.069(3) 0.040(2) 0.017(2) -0.001(2) 0.025(2)
N1 0.0279(19) 0.042(2) 0.0313(19) 0.0029(19) -0.0053(16) 0.0014(18)
O7 0.0288(18) 0.047(2) 0.092(3) -0.040(2) -0.005(2) -0.0003(18)
O9 0.097(4) 0.069(3) 0.0286(18) 0.002(2) 0.013(2) -0.019(3)
C13 0.026(2) 0.014(2) 0.029(2) -0.0039(17) 0.0004(17) 0.0071(17)
C15 0.028(2) 0.023(2) 0.0267(19) -0.0050(18) -0.0011(17) -0.0032(19)
C16 0.029(2) 0.034(3) 0.025(2) 0.003(2) 0.0038(18) -0.001(2)
C28 0.0201(18) 0.030(2) 0.031(2) 0.0011(18) -0.0002(18) 0.0018(19)
C29 0.036(3) 0.023(2) 0.042(3) -0.007(2) 0.000(2) 0.000(2)
C18 0.031(2) 0.029(2) 0.0211(18) 0.0009(18) -0.0004(16) 0.005(2)
C24 0.027(2) 0.029(2) 0.0210(19) -0.0022(17) -0.0006(16) -0.0047(19)
C19 0.028(2) 0.024(2) 0.0239(18) -0.0040(18) 0.0002(16) -0.0033(19)
C14 0.028(2) 0.030(2) 0.029(2) -0.0054(19) -0.0020(18) -0.003(2)
C34 0.025(2) 0.036(3) 0.026(2) -0.001(2) -0.0044(16) 0.002(2)
C26 0.033(2) 0.029(2) 0.029(2) -0.003(2) -0.0041(19) 0.006(2)
C12 0.031(2) 0.043(3) 0.0195(19) 0.0024(19) 0.0004(17) -0.003(2)
C31 0.026(2) 0.024(2) 0.026(2) -0.0057(17) -0.0052(16) -0.0105(17)
C6 0.034(2) 0.029(2) 0.022(2) -0.0123(18) -0.0030(18) -0.003(2)
C25 0.029(2) 0.029(2) 0.024(2) -0.0022(18) -0.0006(17) -0.002(2)
C7 0.033(2) 0.025(2) 0.036(2) 0.0006(19) -0.0016(19) -0.005(2)
C22 0.043(3) 0.021(2) 0.059(3) -0.008(2) 0.002(3) -0.015(2)
C35 0.033(2) 0.032(3) 0.039(2) -0.004(2) -0.007(2) 0.001(2)
C21 0.051(3) 0.013(2) 0.059(3) 0.007(2) -0.001(3) -0.007(2)
C4 0.042(3) 0.038(3) 0.028(2) 0.007(2) 0.009(2) -0.002(2)
C20 0.040(3) 0.026(2) 0.039(2) 0.003(2) -0.010(2) -0.008(2)
C36 0.046(3) 0.025(2) 0.036(2) 0.002(2) 0.006(2) 0.014(2)
C5 0.030(2) 0.034(3) 0.027(2) -0.001(2) -0.0029(18) -0.002(2)
C23 0.027(2) 0.037(3) 0.036(2) -0.004(2) -0.008(2) -0.005(2)
C10 0.042(3) 0.025(2) 0.035(2) -0.0016(19) -0.002(2) -0.010(2)
C32 0.068(4) 0.028(3) 0.044(3) 0.002(2) 0.000(3) 0.003(3)
C8 0.038(3) 0.042(3) 0.065(4) -0.014(3) -0.010(3) -0.016(3)
C17 0.044(3) 0.044(3) 0.062(4) 0.006(3) -0.021(3) 0.001(3)
C2 0.070(4) 0.042(3) 0.030(2) 0.008(2) 0.002(3) -0.009(3)
C30 0.037(3) 0.037(3) 0.075(4) -0.011(3) 0.006(3) 0.012(3)
C3 0.064(4) 0.059(4) 0.028(2) 0.004(3) 0.014(2) -0.025(3)
C37 0.062(4) 0.048(4) 0.060(4) 0.022(3) 0.017(3) 0.002(3)
C1 0.050(3) 0.063(4) 0.039(3) -0.002(3) 0.013(3) 0.003(3)
C27 0.082(5) 0.049(4) 0.055(4) 0.007(3) -0.022(3) 0.027(4)
C9 0.062(4) 0.023(3) 0.063(4) -0.004(3) 0.005(3) -0.002(3)
C11 0.079(4) 0.054(4) 0.041(3) 0.008(3) -0.001(3) -0.034(4)
C33 0.187(11) 0.066(5) 0.033(3) 0.008(3) -0.024(5) -0.031(7)

loop_
_atom_type_symbol
_atom_type_description
_atom_type_scat_dispersion_real
_atom_type_scat_dispersion_imag
_atom_type_scat_source
C C 0.0181 0.0091 'International Tables Vol C Tables 4.2.6.8 and 6.1.1.4'
H H 0.0000 0.0000 'International Tables Vol C Tables 4.2.6.8 and 6.1.1.4'
N N 0.0311 0.0180 'International Tables Vol C Tables 4.2.6.8 and 6.1.1.4'
O O 0.0492 0.0322 'International Tables Vol C Tables 4.2.6.8 and 6.1.1.4'
S S 0.3331 0.5567 'International Tables Vol C Tables 4.2.6.8 and 6.1.1.4'

loop_
_geom_angle_atom_site_label_1
_geom_angle_atom_site_label_2
_geom_angle_atom_site_label_3
_geom_angle
C24 S25 C15 100.6(2)
C24 O5 C34 112.4(3)
C26 O4 C25 115.5(4)
C29 O6 C28 117.2(4)
C32 O8 C31 117.9(4)
C36 O10 C35 117.6(4)
C16 N1 C18 112.6(4)
C16 N1 C17 122.7(5)
C18 N1 C17 124.6(4)
C12 C13 C14 119.2(4)
C12 C13 C15 120.2(4)
C14 C13 C15 120.5(4)
C19 C15 C13 117.8(4)
C19 C15 C16 103.4(4)
C13 C15 C16 108.2(4)
C19 C15 S25 110.3(3)
C13 C15 S25 107.5(3)
C16 C15 S25 109.5(3)
O2 C16 N1 126.7(5)
O2 C16 C15 127.2(5)
N1 C16 C15 105.9(4)
O6 C28 C31 110.6(4)
O6 C28 C25 106.2(4)
C31 C28 C25 108.7(4)
O7 C29 O6 124.2(5)
O7 C29 C30 125.5(5)
O6 C29 C30 110.3(5)
C19 C18 C23 121.0(4)
C19 C18 N1 111.0(4)
C23 C18 N1 128.0(4)
O5 C24 C25 109.8(3)
O5 C24 S25 108.3(3)
C25 C24 S25 110.0(3)
C20 C19 C18 122.2(4)
C20 C19 C15 130.6(4)
C18 C19 C15 107.1(4)
C13 C14 C5 122.0(4)
O5 C34 C31 107.8(3)
O5 C34 C35 106.4(4)
C31 C34 C35 114.0(4)
O3 C26 O4 124.0(5)
O3 C26 C27 126.3(5)
O4 C26 C27 109.7(5)
C13 C12 C7 122.7(4)
O8 C31 C28 108.2(4)
O8 C31 C34 108.8(4)
C28 C31 C34 110.3(4)
O1 C6 C5 116.5(4)
O1 C6 C7 121.0(4)
C5 C6 C7 122.5(4)
O4 C25 C28 107.9(4)
O4 C25 C24 109.2(4)
C28 C25 C24 108.8(4)
C12 C7 C6 116.4(4)
C12 C7 C10 121.5(4)
C6 C7 C10 122.1(4)
C21 C22 C23 122.9(5)
O10 C35 C34 109.5(4)
C22 C21 C20 119.8(5)
C2 C4 C5 111.8(4)
C2 C4 C1 108.6(5)
C5 C4 C1 109.6(5)
C2 C4 C3 106.9(5)
C5 C4 C3 111.8(4)
C1 C4 C3 107.8(5)
C19 C20 C21 117.7(5)
O11 C36 O10 122.2(5)
O11 C36 C37 125.7(5)
O10 C36 C37 112.1(5)
C14 C5 C6 117.1(4)
C14 C5 C4 121.0(5)
C6 C5 C4 121.9(4)
C22 C23 C18 116.3(4)
C7 C10 C8 111.1(4)
C7 C10 C9 111.8(4)
C8 C10 C9 110.2(5)
C7 C10 C11 111.2(4)
C8 C10 C11 105.1(5)
C9 C10 C11 107.2(5)
O9 C32 O8 122.3(5)
O9 C32 C33 126.7(6)
O8 C32 C33 110.9(6)

loop_
_geom_bond_atom_site_label_1
_geom_bond_atom_site_label_2
_geom_bond_distance
S25 C24 1.816(4)
S25 C15 1.853(5)
O5 C24 1.421(6)
O5 C34 1.439(5)
O4 C26 1.366(6)
O4 C25 1.412(6)
O6 C29 1.353(6)
O6 C28 1.438(6)
O8 C32 1.365(7)
O8 C31 1.452(5)
O2 C16 1.199(6)
O10 C36 1.339(6)
O10 C35 1.417(6)
O1 C6 1.363(5)
O3 C26 1.176(7)
O11 C36 1.176(7)
N1 C16 1.365(6)
N1 C18 1.401(7)
N1 C17 1.481(7)
O7 C29 1.170(7)
O9 C32 1.225(8)
C13 C12 1.372(7)
C13 C14 1.379(7)
C13 C15 1.529(6)
C15 C19 1.523(6)
C15 C16 1.563(7)
C28 C31 1.508(6)
C28 C25 1.532(6)
C29 C30 1.492(7)
C18 C19 1.385(6)
C18 C23 1.391(7)
C24 C25 1.542(6)
C19 C20 1.351(7)
C14 C5 1.395(6)
C34 C31 1.514(6)
C34 C35 1.517(7)
C26 C27 1.526(8)
C12 C7 1.396(7)
C6 C5 1.406(7)
C6 C7 1.411(7)
C7 C10 1.521(7)
C22 C21 1.372(8)
C22 C23 1.381(8)
C21 C20 1.407(7)
C4 C2 1.525(8)
C4 C5 1.544(6)
C4 C1 1.547(8)
C4 C3 1.557(8)
C36 C37 1.487(9)
C10 C8 1.555(7)
C10 C9 1.565(8)
C10 C11 1.569(8)
C32 C33 1.460(9)

loop_
_platon_squeeze_void_nr
_platon_squeeze_void_average_x
_platon_squeeze_void_average_y
_platon_squeeze_void_average_z
_platon_squeeze_void_volume
_platon_squeeze_void_count_electrons
1 -0.065 0.638 0.122 265.4 91.4
2 -0.011 0.138 0.378 265.3 90.6
3 -0.031 0.362 0.622 265.4 91.1
4 -0.014 0.862 0.878 265.3 90.9
